data_7006429
loop_
_publ_author_name
'G\'omez-Alcantara, M Mar'
'Aranda, Miguel A. G.'
'Olivera-Pastor, Pascual'
'Beran, Premysl'
'Garc\'ia-Mu\~noz, Jos\'e L'
'Cabeza, Aurelio'

_publ_section_title
;
 Layered and pillared metal carboxyethylphosphonate hybrid compounds.
;
_journal_issue 4
_journal_name_full 'Dalton transactions (Cambridge, England : 2003)'
_journal_page_first 577
_journal_page_last 585
_journal_paper_doi 10.1039/b510482c
_journal_year 2006
_chemical_formula_sum 'C3 Mn O6 P'
_chemical_formula_weight 217.94
_chemical_name_systematic ' ?'
_space_group_IT_number 33
_symmetry_cell_setting orthorhombic
_symmetry_space_group_name_Hall 'P 2c -2n'
_symmetry_space_group_name_H-M 'P n a 21'
_audit_creation_date 2005-07-12T17:16
_audit_creation_method 'from EXP file using GSAS2CIF'
_audit_update_record ' 2005-07-12T17:16 Initial CIF as created by GSAS2CIF'
_cell_angle_alpha 90.0
_cell_angle_beta 90.0
_cell_angle_gamma 90.0
_cell_formula_units_Z 4
_cell_length_a 24.5597(16)
_cell_length_b 4.9197(4)
_cell_length_c 5.7769(4)
_cell_volume 698.00(9)
_computing_structure_refinement GSAS
_diffrn_radiation_polarisn_ratio 0.58
_diffrn_radiation_probe x-ray
_exptl_absorpt_correction_T_max 1.00000
_exptl_absorpt_correction_T_min 1.00000
_exptl_absorpt_process_details
; GSAS Absorption/surface roughness correction: function number 0
No correction is applied.
;
_pd_block_id 2005-07-12T17:16|MN3ACEF1|ez-Alcantara,_et_al.|Siemens_D5000
_pd_calc_method 'Rietveld Refinement'
_pd_instr_location ' ?'
_pd_meas_2theta_range_inc 0.02
_pd_meas_2theta_range_max 80.0
_pd_meas_2theta_range_min 11.0
_pd_phase_name Mn3ACEF
_pd_proc_2theta_range_inc 0.02
_pd_proc_2theta_range_max 80.0
_pd_proc_2theta_range_min 11.0
_pd_proc_info_datetime 2005-07-12T17:16:41
_pd_proc_info_excluded_regions ' ?'
_pd_proc_ls_background_function
; GSAS Background function number 7 with 10 terms.
Linear interpolation
1: -39.8034 2: -80.7380 3: -24.4264 4: -71.3973
5: -42.7767 6: -65.6595 7: -74.0261 8: -48.7394
9: -45.0509 10: -64.1089
;
_pd_proc_ls_peak_cutoff 0.00500
_pd_proc_ls_pref_orient_corr
; March-Dollase
AXIS 1 Ratio= 0.98469 h= 1.000 k= 0.000 l= 0.000
Prefered orientation correction range: Min= 0.97713, Max= 1.04736
;
_pd_proc_ls_profile_function
;
CW Profile function number 3 with 19 terms
Pseudovoigt profile coefficients as parameterized in
P. Thompson, D.E. Cox & J.B. Hastings (1987). J. Appl. Cryst.,20,79-83.
Asymmetry correction of L.W. Finger, D.E. Cox & A. P. Jephcoat (1994).
J. Appl. Cryst.,27,892-900.
Peak tails are ignored where the intensity is below 0.0050 times the peak
Aniso. broadening axis 0.0 1.0 0.0
;
_pd_proc_ls_prof_R_factor 0.0663
_pd_proc_ls_prof_wR_expected 0.0412
_pd_proc_ls_prof_wR_factor 0.0889
_pd_spec_mounting ' ?'
_refine_ls_goodness_of_fit_all 2.21
_refine_ls_matrix_type full
_refine_ls_number_parameters 53
_refine_ls_number_restraints 19
_refine_ls_R_Fsqd_factor 0.07817
_refine_ls_shift/su_max 0.16
_refine_ls_shift/su_mean 0.01
_reflns_d_resolution_high 1.206
_reflns_d_resolution_low 5.227
_reflns_limit_h_max 20
_reflns_limit_h_min 0
_reflns_limit_k_max 4
_reflns_limit_k_min 0
_reflns_limit_l_max 4
_reflns_limit_l_min 0
_reflns_number_total 476
_cod_data_source_file b510482c.txt
_cod_data_source_block MN3ACEF1_publ
_cod_depositor_comments
;
The following automatic conversions were performed:
'_geom_angle_publ_flag' value 'N' changed to 'n' according to
'/home/saulius/struct/CIF-dictionaries/cif_core.dic' dictionary named
'cif_core.dic' version 2.4.1 from 2010-06-29 (33
times).

'_geom_bond_publ_flag' value 'N' changed to 'n' according to
'/home/saulius/struct/CIF-dictionaries/cif_core.dic' dictionary named
'cif_core.dic' version 2.4.1 from 2010-06-29 (40 times).

Automatic conversion script
Id: cif_fix_enum 1527 2010-12-29 10:47:43Z saulius 
;
_cod_original_cell_volume 698.01(10)
_cod_database_code 7006429
_gsas_exptl_extinct_corr_t_min 1.00000
_gsas_exptl_extinct_corr_t_max 1.00000

loop_
_symmetry_equiv_pos_site_id
_symmetry_equiv_pos_as_xyz
1 +x,+y,+z
2 -x+1/2,+y+1/2,+z+1/2
3 +x+1/2,-y+1/2,+z
4 -x,-y,+z+1/2

loop_
_atom_site_type_symbol
_atom_site_label
_atom_site_fract_x
_atom_site_fract_y
_atom_site_fract_z
_atom_site_occupancy
_atom_site_thermal_displace_type
_atom_site_U_iso_or_equiv
_atom_site_symmetry_multiplicity
Mn MN 0.75870(16) 0.5291(9) 0.0890(20) 1.0 Uiso 0.0163(17) 4
P P 0.81901(23) 0.4729(13) 0.5909(11) 1.0 Uiso 0.0330(32) 4
O O1 0.7956(5) 0.325(4) 0.3756(26) 1.0 Uiso 0.0241(22) 4
O O2 0.7943(6) 0.347(4) 0.8151(24) 1.0 Uiso 0.0241(22) 4
O O3 0.8104(6) 0.7800(14) 0.585(4) 1.0 Uiso 0.0241(22) 4
C C1 0.89251(28) 0.4022(30) 0.5934(20) 1.0 Uiso 0.0241(22) 4
C C2 0.9129(5) 0.4324(30) 0.8367(21) 1.0 Uiso 0.0241(22) 4
C c3 0.9518(10) 0.666(4) 0.8535(15) 1.0 Uiso 0.0241(22) 4
O OC1 0.9655(6) 0.7840(21) 0.6726(17) 1.0 Uiso 0.0241(22) 4
O OC2 0.9665(6) 0.7435(20) 0.0485(16) 1.0 Uiso 0.0241(22) 4
O OW1 0.8264(6) 0.8658(25) 0.073(5) 1.0 Uiso 0.0241(22) 4

loop_
_atom_type_symbol
_atom_type_number_in_cell
_atom_type_scat_dispersion_real
_atom_type_scat_dispersion_imag
_atom_type_scat_Cromer_Mann_a1
_atom_type_scat_Cromer_Mann_a2
_atom_type_scat_Cromer_Mann_a3
_atom_type_scat_Cromer_Mann_a4
_atom_type_scat_Cromer_Mann_b1
_atom_type_scat_Cromer_Mann_b2
_atom_type_scat_Cromer_Mann_b3
_atom_type_scat_Cromer_Mann_b4
_atom_type_scat_Cromer_Mann_c
_atom_type_scat_source
Mn 4.0 0.000 0.000 11.2819 5.34090 7.35730 0.34320 3.01930 17.8674 2.24410 83.7543 1.08960 International_Tables_Vol_C
P 4.0 0.000 0.000 6.43450 1.90670 4.17910 27.1570 1.78000 0.52600 1.49080 68.1645 1.11490 International_Tables_Vol_C
O 24.0 0.000 0.000 3.04850 13.2771 2.28680 5.70110 1.54630 0.32390 0.86700 32.9089 0.25080 International_Tables_Vol_C
C 12.0 0.000 0.000 2.31000 20.8439 1.02000 10.2075 1.58860 0.56870 0.86500 51.6512 0.21560 International_Tables_Vol_C

loop_
_diffrn_radiation_wavelength
_diffrn_radiation_wavelength_wt
_diffrn_radiation_type
_diffrn_radiation_wavelength_id
1.540500 1.000 K\a~1~ 1
1.544300 0.450 K\a~2~ 2

loop_
_geom_angle_atom_site_label_1
_geom_angle_atom_site_label_2
_geom_angle_atom_site_label_3
_geom_angle
_geom_angle_site_symmetry_1
_geom_angle_site_symmetry_2
_geom_angle_site_symmetry_3
_geom_angle_publ_flag
O1 MN O1 161.2(6) 1_555 . 2_654 n
O1 MN O2 102.5(4) 1_555 . 1_554 n
O1 MN O2 96.5(6) 1_555 . 2_654 n
O1 MN O3 94.5(6) 1_555 . 2_644 n
O1 MN OW1 93.5(9) 1_555 . 1_555 n
O1 MN O2 96.4(6) 2_654 . 1_554 n
O1 MN O2 64.70(23) 2_654 . 2_654 n
O1 MN O3 84.0(7) 2_654 . 2_644 n
O1 MN OW1 86.8(5) 2_654 . 1_555 n
O2 MN O2 160.7(7) 1_554 . 2_654 n
O2 MN O3 94.7(5) 1_554 . 2_644 n
O2 MN OW1 88.6(10) 1_554 . 1_555 n
O2 MN O3 87.0(7) 2_654 . 2_644 n
O2 MN OW1 86.9(5) 2_654 . 1_555 n
O3 MN OW1 170.5(7) 2_644 . 1_555 n
O1 P O2 109.7(5) 1_555 . 1_555 n
O1 P O3 113.2(6) 1_555 . 1_555 n
O1 P C1 106.3(5) 1_555 . 1_555 n
O2 P O3 111.0(6) 1_555 . 1_555 n
O2 P C1 107.5(5) 1_555 . 1_555 n
O3 P C1 108.8(5) 1_555 . 1_555 n
MN O1 MN 117.4(5) 1_555 . 2_645 n
MN O1 P 124.0(12) 1_555 . 1_555 n
MN O1 P 94.6(9) 2_645 . 1_555 n
MN O2 MN 118.5(6) 1_556 . 2_645 n
MN O2 P 130.1(12) 1_556 . 1_555 n
MN O2 P 91.0(8) 2_645 . 1_555 n
MN O3 P 133.7(7) 2_655 . 1_555 n
P C1 C2 108.5(6) 1_555 . 1_555 n
C1 C2 c3 110.5(6) 1_555 . 1_555 n
C2 c3 OC1 118.4(6) 1_555 . 1_555 n
C2 c3 OC2 118.6(6) 1_555 . 1_556 n
OC1 c3 OC2 122.8(7) 1_555 . 1_556 n

loop_
_geom_bond_atom_site_label_1
_geom_bond_atom_site_label_2
_geom_bond_distance
_geom_bond_site_symmetry_1
_geom_bond_site_symmetry_2
_geom_bond_publ_flag
MN MN 3.8180(9) . 2_644 n
MN MN 3.8180(9) . 2_645 n
MN MN 3.8180(9) . 2_654 n
MN MN 3.8180(9) . 2_655 n
MN P 3.248(12) . 1_554 n
MN P 3.268(11) . 1_555 n
MN P 3.336(7) . 2_644 n
MN P 2.900(7) . 2_654 n
MN O1 2.137(16) . 1_555 n
MN O1 2.330(20) . 2_654 n
MN O2 2.017(14) . 1_554 n
MN O2 2.418(21) . 2_654 n
MN O3 2.094(13) . 2_644 n
MN OW1 2.348(13) . 1_555 n
P MN 3.268(11) . 1_555 n
P MN 3.248(12) . 1_556 n
P MN 2.900(7) . 2_645 n
P MN 3.336(7) . 2_655 n
P O1 1.550(7) . 1_555 n
P O2 1.558(7) . 1_555 n
P O3 1.526(6) . 1_555 n
P C1 1.838(6) . 1_555 n
O1 MN 2.137(16) . 1_555 n
O1 MN 2.330(20) . 2_645 n
O1 P 1.550(7) . 1_555 n
O2 MN 2.017(14) . 1_556 n
O2 MN 2.418(21) . 2_645 n
O2 P 1.558(7) . 1_555 n
O3 MN 2.094(13) . 2_655 n
O3 P 1.526(6) . 1_555 n
C1 P 1.838(6) . 1_555 n
C1 C2 1.500(8) . 1_555 n
C2 C1 1.500(8) . 1_555 n
C2 c3 1.498(6) . 1_555 n
c3 C2 1.498(6) . 1_555 n
c3 OC1 1.241(4) . 1_555 n
c3 OC2 1.242(4) . 1_556 n
OC1 c3 1.241(4) . 1_555 n
OC2 c3 1.242(4) . 1_554 n
OW1 MN 2.348(13) . 1_555 n
